data_4077936
loop_
_publ_author_name
'Harhausen, Marcel'
'Fr\"ohlich, Roland'
'Kehr, Gerald'
'Erker, Gerhard'

_publ_section_title
;
 Reactions of Modified Intermolecular Frustrated P/B Lewis Pairs with
 Dihydrogen, Ethene, and Carbon Dioxide
;
_journal_issue 7
_journal_name_full Organometallics
_journal_page_first 2801
_journal_paper_doi 10.1021/om201076f
_journal_volume 31
_journal_year 2012
_chemical_absolute_configuration ad
_chemical_formula_sum 'C49 H49 B F15 P'
_chemical_formula_weight 964.66
_chemical_name_systematic
; 
 ? 
;
_space_group_IT_number 19
_symmetry_cell_setting orthorhombic
_symmetry_space_group_name_Hall 'P 2ac 2ab'
_symmetry_space_group_name_H-M 'P 21 21 21'
_atom_sites_solution_hydrogens geom
_atom_sites_solution_primary direct
_atom_sites_solution_secondary difmap
_audit_creation_method SHELXL-97
_cell_angle_alpha 90.00
_cell_angle_beta 90.00
_cell_angle_gamma 90.00
_cell_formula_units_Z 4
_cell_length_a 12.0517(3)
_cell_length_b 16.2929(5)
_cell_length_c 23.8126(7)
_cell_measurement_reflns_used 7927
_cell_measurement_temperature 223(2)
_cell_measurement_theta_max 68.25
_cell_measurement_theta_min 0.88
_cell_volume 4675.8(2)
_computing_cell_refinement 'Collect (Nonius B.V., 1998)'
_computing_data_collection 'Collect (Nonius B.V., 1998)'
_computing_data_reduction 'Denzo-SMN (Otwinowski & Minor, 1997)'
_computing_molecular_graphics 'XP (BrukerAXS, 2000)'
_computing_publication_material 'SHELXL-97 (Sheldrick, 1997)'
_computing_structure_refinement 'SHELXL-97 (Sheldrick, 1997)'
_computing_structure_solution 'SHELXS-97 (Sheldrick, 1990)'
_diffrn_ambient_temperature 223(2)
_diffrn_measured_fraction_theta_full 0.984
_diffrn_measured_fraction_theta_max 0.984
_diffrn_measurement_device_type 'Nonius KappaCCD APEXII'
_diffrn_measurement_method '\w and \f scans'
_diffrn_radiation_monochromator graphite
_diffrn_radiation_source 'fine-focus sealed tube'
_diffrn_radiation_type CuK\a
_diffrn_radiation_wavelength 1.54178
_diffrn_reflns_av_R_equivalents 0.057
_diffrn_reflns_av_sigmaI/netI 0.0207
_diffrn_reflns_limit_h_max 14
_diffrn_reflns_limit_h_min -14
_diffrn_reflns_limit_k_max 19
_diffrn_reflns_limit_k_min -19
_diffrn_reflns_limit_l_max 28
_diffrn_reflns_limit_l_min -28
_diffrn_reflns_number 44201
_diffrn_reflns_theta_full 67.46
_diffrn_reflns_theta_max 67.46
_diffrn_reflns_theta_min 3.29
_exptl_absorpt_coefficient_mu 1.354
_exptl_absorpt_correction_T_max 0.7734
_exptl_absorpt_correction_T_min 0.6486
_exptl_absorpt_correction_type multi-scan
_exptl_absorpt_process_details 'Denzo (Otwinowski, Borek, Majewski & Minor, 2003)'
_exptl_crystal_colour colourless
_exptl_crystal_density_diffrn 1.370
_exptl_crystal_density_method 'not measured'
_exptl_crystal_description block
_exptl_crystal_F_000 1992
_exptl_crystal_size_max 0.35
_exptl_crystal_size_mid 0.25
_exptl_crystal_size_min 0.20
_refine_diff_density_max 0.282
_refine_diff_density_min -0.158
_refine_diff_density_rms 0.044
_refine_ls_abs_structure_details 'Flack H D (1983), Acta Cryst. A39, 876-881'
_refine_ls_abs_structure_Flack 0.06(3)
_refine_ls_extinction_method none
_refine_ls_goodness_of_fit_ref 1.023
_refine_ls_hydrogen_treatment constr
_refine_ls_matrix_type full
_refine_ls_number_parameters 607
_refine_ls_number_reflns 8188
_refine_ls_number_restraints 0
_refine_ls_restrained_S_all 1.023
_refine_ls_R_factor_all 0.0497
_refine_ls_R_factor_gt 0.0486
_refine_ls_shift/su_max 0.001
_refine_ls_shift/su_mean 0.000
_refine_ls_structure_factor_coef Fsqd
_refine_ls_weighting_details 'calc w=1/[\s^2^(Fo^2^)+(0.0880P)^2^+2.1808P] where P=(Fo^2^+2Fc^2^)/3'
_refine_ls_weighting_scheme calc
_refine_ls_wR_factor_gt 0.1399
_refine_ls_wR_factor_ref 0.1412
_reflns_number_gt 7981
_reflns_number_total 8188
_reflns_threshold_expression >2sigma(I)
_cod_data_source_file om201076f_si_002.cif
_cod_data_source_block erk5450
_cod_original_sg_symbol_H-M P212121
_cod_database_code 4077936

loop_
_symmetry_equiv_pos_as_xyz
'x, y, z'
'-x+1/2, -y, z+1/2'
'-x, y+1/2, -z+1/2'
'x+1/2, -y+1/2, -z'

loop_
_atom_site_label
_atom_site_type_symbol
_atom_site_fract_x
_atom_site_fract_y
_atom_site_fract_z
_atom_site_U_iso_or_equiv
_atom_site_adp_type
_atom_site_occupancy
_atom_site_symmetry_multiplicity
_atom_site_calc_flag
_atom_site_refinement_flags
P1 P 0.32147(6) 0.93087(4) 0.94458(3) 0.03925(16) Uani 1 1 d .
B1 B 0.2942(3) 0.8801(2) 1.12785(14) 0.0444(7) Uani 1 1 d .
C1 C 0.3351(2) 0.94129(17) 1.02124(11) 0.0425(6) Uani 1 1 d .
H1A H 0.4122 0.9565 1.0294 0.051 Uiso 1 1 calc R
H1B H 0.2884 0.9874 1.0331 0.051 Uiso 1 1 calc R
C2 C 0.3053(2) 0.86645(17) 1.05862(12) 0.0429(6) Uani 1 1 d .
H2A H 0.3617 0.8241 1.0522 0.051 Uiso 1 1 calc R
H2B H 0.2345 0.8443 1.0451 0.051 Uiso 1 1 calc R
C11 C 0.4024(2) 1.00903(17) 0.90677(12) 0.0430(6) Uani 1 1 d .
C12 C 0.3816(3) 1.0079(2) 0.84927(14) 0.0576(8) Uani 1 1 d .
H12 H 0.3294 0.9703 0.8352 0.069 Uiso 1 1 calc R
C13 C 0.4344(4) 1.0598(2) 0.81222(15) 0.0672(10) Uani 1 1 d .
H13 H 0.4198 1.0565 0.7735 0.081 Uiso 1 1 calc R
C14 C 0.5089(4) 1.1168(2) 0.83254(16) 0.0682(10) Uani 1 1 d .
H14 H 0.5447 1.1532 0.8079 0.082 Uiso 1 1 calc R
C15 C 0.5300(3) 1.11951(19) 0.88920(15) 0.0557(8) Uani 1 1 d .
H15 H 0.5807 1.1587 0.9026 0.067 Uiso 1 1 calc R
C16 C 0.4798(2) 1.06689(16) 0.92777(12) 0.0422(6) Uani 1 1 d .
C21 C 0.5149(2) 1.08009(15) 0.98774(12) 0.0411(6) Uani 1 1 d .
C22 C 0.4556(2) 1.13584(17) 1.02192(14) 0.0472(6) Uani 1 1 d .
C23 C 0.4959(3) 1.15333(19) 1.07497(14) 0.0532(7) Uani 1 1 d .
H23 H 0.4552 1.1891 1.0981 0.064 Uiso 1 1 calc R
C24 C 0.5943(3) 1.12010(18) 1.09555(14) 0.0511(7) Uani 1 1 d .
C25 C 0.6522(2) 1.06801(18) 1.06052(13) 0.0487(6) Uani 1 1 d .
H25 H 0.7191 1.0453 1.0735 0.058 Uiso 1 1 calc R
C26 C 0.6158(2) 1.04750(15) 1.00681(12) 0.0415(6) Uani 1 1 d .
C31 C 0.3580(3) 1.1850(2) 0.99903(16) 0.0598(8) Uani 1 1 d .
H31 H 0.3311 1.1566 0.9649 0.072 Uiso 1 1 calc R
C32 C 0.2612(3) 1.1931(3) 1.03850(19) 0.0734(11) Uani 1 1 d .
H32A H 0.2331 1.1389 1.0477 0.110 Uiso 1 1 calc R
H32B H 0.2031 1.2249 1.0207 0.110 Uiso 1 1 calc R
H32C H 0.2851 1.2205 1.0726 0.110 Uiso 1 1 calc R
C33 C 0.4006(4) 1.2695(2) 0.9810(2) 0.0789(12) Uani 1 1 d .
H33A H 0.3390 1.3026 0.9679 0.118 Uiso 1 1 calc R
H33B H 0.4542 1.2630 0.9509 0.118 Uiso 1 1 calc R
H33C H 0.4358 1.2963 1.0127 0.118 Uiso 1 1 calc R
C34 C 0.6410(3) 1.1455(2) 1.15247(16) 0.0634(9) Uani 1 1 d .
H34 H 0.7042 1.1087 1.1609 0.076 Uiso 1 1 calc R
C35 C 0.5581(4) 1.1365(3) 1.19955(18) 0.0870(13) Uani 1 1 d .
H35A H 0.4949 1.1718 1.1924 0.131 Uiso 1 1 calc R
H35B H 0.5927 1.1521 1.2348 0.131 Uiso 1 1 calc R
H35C H 0.5336 1.0799 1.2017 0.131 Uiso 1 1 calc R
C36 C 0.6859(5) 1.2324(3) 1.1497(2) 0.0907(14) Uani 1 1 d .
H36A H 0.6298 1.2685 1.1341 0.136 Uiso 1 1 calc R
H36B H 0.7515 1.2336 1.1262 0.136 Uiso 1 1 calc R
H36C H 0.7050 1.2508 1.1872 0.136 Uiso 1 1 calc R
C37 C 0.6920(3) 0.99785(16) 0.96804(13) 0.0453(6) Uani 1 1 d .
H37 H 0.6481 0.9808 0.9349 0.054 Uiso 1 1 calc R
C38 C 0.7885(3) 1.0520(2) 0.9473(2) 0.0683(10) Uani 1 1 d .
H38A H 0.8349 1.0672 0.9789 0.102 Uiso 1 1 calc R
H38B H 0.7590 1.1011 0.9299 0.102 Uiso 1 1 calc R
H38C H 0.8323 1.0217 0.9201 0.102 Uiso 1 1 calc R
C39 C 0.7394(3) 0.92044(19) 0.99545(14) 0.0516(7) Uani 1 1 d .
H39A H 0.7889 0.9359 1.0258 0.077 Uiso 1 1 calc R
H39B H 0.7802 0.8890 0.9677 0.077 Uiso 1 1 calc R
H39C H 0.6793 0.8873 1.0102 0.077 Uiso 1 1 calc R
C41 C 0.3772(3) 0.82832(19) 0.92240(13) 0.0476(6) Uani 1 1 d .
C42 C 0.3926(4) 0.8195(2) 0.85784(14) 0.0629(9) Uani 1 1 d .
H42A H 0.4081 0.7626 0.8487 0.094 Uiso 1 1 calc R
H42B H 0.4540 0.8536 0.8457 0.094 Uiso 1 1 calc R
H42C H 0.3253 0.8367 0.8389 0.094 Uiso 1 1 calc R
C43 C 0.3035(3) 0.75708(19) 0.94137(15) 0.0597(8) Uani 1 1 d .
H43A H 0.3376 0.7055 0.9306 0.089 Uiso 1 1 calc R
H43B H 0.2313 0.7618 0.9237 0.089 Uiso 1 1 calc R
H43C H 0.2949 0.7588 0.9819 0.089 Uiso 1 1 calc R
C44 C 0.4939(3) 0.82207(19) 0.94844(15) 0.0531(7) Uani 1 1 d .
H44A H 0.4883 0.8263 0.9890 0.080 Uiso 1 1 calc R
H44B H 0.5400 0.8662 0.9342 0.080 Uiso 1 1 calc R
H44C H 0.5268 0.7697 0.9385 0.080 Uiso 1 1 calc R
C51 C 0.1698(3) 0.9481(2) 0.92570(14) 0.0540(7) Uani 1 1 d .
C52 C 0.0956(3) 0.9090(3) 0.97070(17) 0.0689(10) Uani 1 1 d .
H52A H 0.1147 0.9311 1.0073 0.103 Uiso 1 1 calc R
H52B H 0.1066 0.8500 0.9708 0.103 Uiso 1 1 calc R
H52C H 0.0185 0.9211 0.9625 0.103 Uiso 1 1 calc R
C53 C 0.1346(3) 0.9130(3) 0.86886(16) 0.0709(10) Uani 1 1 d .
H53A H 0.0572 0.9260 0.8620 0.106 Uiso 1 1 calc R
H53B H 0.1444 0.8539 0.8690 0.106 Uiso 1 1 calc R
H53C H 0.1799 0.9369 0.8394 0.106 Uiso 1 1 calc R
C54 C 0.1496(3) 1.0408(3) 0.92628(18) 0.0694(10) Uani 1 1 d .
H54A H 0.0724 1.0518 0.9178 0.104 Uiso 1 1 calc R
H54B H 0.1964 1.0668 0.8983 0.104 Uiso 1 1 calc R
H54C H 0.1674 1.0625 0.9631 0.104 Uiso 1 1 calc R
C61 C 0.2037(3) 0.95571(19) 1.13671(12) 0.0477(7) Uani 1 1 d .
C62 C 0.0933(3) 0.9475(2) 1.11979(13) 0.0527(7) Uani 1 1 d .
F62 F 0.05739(15) 0.87398(13) 1.09916(8) 0.0609(5) Uani 1 1 d .
C63 C 0.0142(3) 1.0074(3) 1.12220(15) 0.0636(9) Uani 1 1 d .
F63 F -0.09061(19) 0.9929(2) 1.10537(12) 0.0938(9) Uani 1 1 d .
C64 C 0.0413(3) 1.0841(3) 1.14264(15) 0.0678(10) Uani 1 1 d .
F64 F -0.0342(2) 1.14368(18) 1.14434(11) 0.0985(9) Uani 1 1 d .
C65 C 0.1471(4) 1.0966(2) 1.16005(17) 0.0665(9) Uani 1 1 d .
F65 F 0.1783(3) 1.17073(14) 1.18011(13) 0.0940(8) Uani 1 1 d .
C66 C 0.2265(3) 1.0343(2) 1.15641(16) 0.0576(8) Uani 1 1 d .
F66 F 0.32932(18) 1.05400(13) 1.17341(11) 0.0775(6) Uani 1 1 d .
C71 C 0.2502(3) 0.79076(19) 1.15445(12) 0.0452(6) Uani 1 1 d .
C72 C 0.1619(3) 0.7781(2) 1.19041(12) 0.0479(7) Uani 1 1 d .
F72 F 0.09517(17) 0.84150(13) 1.20648(8) 0.0659(5) Uani 1 1 d .
C73 C 0.1322(3) 0.7037(2) 1.21433(13) 0.0587(8) Uani 1 1 d .
F73 F 0.04414(19) 0.69878(17) 1.24818(9) 0.0783(6) Uani 1 1 d .
C74 C 0.1930(3) 0.6347(2) 1.20215(15) 0.0603(8) Uani 1 1 d .
F74 F 0.1672(2) 0.56270(16) 1.22498(12) 0.0923(8) Uani 1 1 d .
C75 C 0.2842(3) 0.6427(2) 1.16764(15) 0.0564(8) Uani 1 1 d .
F75 F 0.3483(2) 0.57717(12) 1.15642(11) 0.0764(6) Uani 1 1 d .
C76 C 0.3105(2) 0.71849(18) 1.14528(12) 0.0456(6) Uani 1 1 d .
F76 F 0.40326(16) 0.72029(11) 1.11294(8) 0.0578(4) Uani 1 1 d .
C81 C 0.4115(2) 0.89488(18) 1.16280(12) 0.0454(6) Uani 1 1 d .
C82 C 0.4092(3) 0.9043(2) 1.22094(13) 0.0507(7) Uani 1 1 d .
F82 F 0.30966(16) 0.91148(14) 1.24752(8) 0.0663(5) Uani 1 1 d .
C83 C 0.5008(3) 0.9055(2) 1.25564(14) 0.0568(8) Uani 1 1 d .
F83 F 0.4903(2) 0.91548(18) 1.31107(8) 0.0833(7) Uani 1 1 d .
C84 C 0.6051(3) 0.8988(2) 1.23177(15) 0.0601(8) Uani 1 1 d .
F84 F 0.69596(19) 0.89950(19) 1.26452(10) 0.0887(8) Uani 1 1 d .
C85 C 0.6137(3) 0.8901(2) 1.17467(14) 0.0556(8) Uani 1 1 d .
F85 F 0.71343(17) 0.88267(18) 1.15061(10) 0.0802(7) Uani 1 1 d .
C86 C 0.5185(3) 0.88791(19) 1.14203(13) 0.0482(7) Uani 1 1 d .
F86 F 0.53597(15) 0.87592(13) 1.08632(7) 0.0588(5) Uani 1 1 d .

loop_
_atom_site_aniso_label
_atom_site_aniso_U_11
_atom_site_aniso_U_22
_atom_site_aniso_U_33
_atom_site_aniso_U_23
_atom_site_aniso_U_13
_atom_site_aniso_U_12
P1 0.0393(3) 0.0408(3) 0.0377(3) -0.0007(3) -0.0041(3) -0.0030(3)
B1 0.0409(16) 0.0480(17) 0.0443(17) -0.0071(13) 0.0026(13) 0.0001(13)
C1 0.0438(14) 0.0426(14) 0.0411(13) -0.0056(11) -0.0030(11) 0.0021(11)
C2 0.0411(14) 0.0425(13) 0.0451(14) -0.0045(11) 0.0004(12) -0.0006(11)
C11 0.0444(14) 0.0381(13) 0.0466(15) 0.0056(11) -0.0072(12) -0.0011(11)
C12 0.0602(19) 0.0653(19) 0.0474(17) 0.0090(15) -0.0126(15) -0.0104(16)
C13 0.083(2) 0.072(2) 0.0464(17) 0.0206(16) -0.0111(16) -0.0077(19)
C14 0.073(2) 0.068(2) 0.064(2) 0.0249(17) -0.0017(18) -0.0125(19)
C15 0.0598(19) 0.0434(15) 0.0638(19) 0.0085(14) -0.0049(16) -0.0087(14)
C16 0.0413(14) 0.0336(12) 0.0518(15) 0.0031(11) -0.0034(11) 0.0057(11)
C21 0.0426(14) 0.0288(11) 0.0518(15) 0.0011(11) -0.0031(12) -0.0012(10)
C22 0.0438(15) 0.0379(13) 0.0600(17) -0.0057(12) -0.0046(13) 0.0071(12)
C23 0.0556(17) 0.0434(15) 0.0607(18) -0.0142(13) -0.0066(15) 0.0056(14)
C24 0.0534(17) 0.0433(15) 0.0565(17) -0.0076(13) -0.0115(14) -0.0007(13)
C25 0.0428(14) 0.0428(14) 0.0604(17) -0.0019(14) -0.0087(12) 0.0015(12)
C26 0.0408(14) 0.0320(12) 0.0517(15) -0.0035(11) -0.0033(12) 0.0000(10)
C31 0.0563(18) 0.0562(17) 0.067(2) -0.0127(15) -0.0118(16) 0.0199(15)
C32 0.056(2) 0.080(3) 0.084(3) -0.014(2) -0.0053(18) 0.0238(18)
C33 0.085(3) 0.055(2) 0.096(3) 0.005(2) -0.014(2) 0.027(2)
C34 0.062(2) 0.066(2) 0.062(2) -0.0140(16) -0.0172(16) 0.0016(16)
C35 0.089(3) 0.113(4) 0.059(2) -0.005(2) -0.019(2) -0.021(3)
C36 0.098(3) 0.091(3) 0.083(3) -0.026(2) -0.018(3) -0.027(3)
C37 0.0434(15) 0.0357(13) 0.0567(16) -0.0024(11) -0.0011(13) 0.0014(12)
C38 0.0565(19) 0.0496(18) 0.099(3) -0.0066(18) 0.0168(19) -0.0060(14)
C39 0.0476(15) 0.0444(15) 0.0627(18) -0.0043(14) -0.0061(13) 0.0114(13)
C41 0.0536(16) 0.0446(15) 0.0446(15) -0.0063(12) 0.0034(13) -0.0067(13)
C42 0.077(2) 0.062(2) 0.0495(17) -0.0127(15) 0.0084(17) -0.0041(17)
C43 0.076(2) 0.0435(15) 0.0596(18) -0.0117(14) 0.0077(17) -0.0159(15)
C44 0.0541(16) 0.0451(14) 0.0600(18) -0.0038(14) 0.0038(15) 0.0049(13)
C51 0.0431(15) 0.0674(19) 0.0516(16) 0.0009(14) -0.0112(13) -0.0009(14)
C52 0.0400(16) 0.093(3) 0.073(2) 0.002(2) -0.0034(15) -0.0022(17)
C53 0.0545(19) 0.097(3) 0.062(2) -0.0013(19) -0.0163(16) -0.0105(19)
C54 0.0512(19) 0.077(2) 0.079(2) 0.0019(19) -0.0149(17) 0.0143(17)
C61 0.0447(15) 0.0539(16) 0.0444(15) -0.0102(12) 0.0027(12) 0.0014(13)
C62 0.0426(15) 0.0634(19) 0.0520(16) -0.0134(14) 0.0043(13) 0.0015(14)
F62 0.0466(9) 0.0740(12) 0.0620(11) -0.0198(9) -0.0023(8) -0.0046(9)
C63 0.0493(18) 0.090(2) 0.0518(18) -0.0163(17) -0.0042(14) 0.0181(17)
F63 0.0513(12) 0.137(2) 0.0928(17) -0.0329(16) -0.0192(12) 0.0294(13)
C64 0.070(2) 0.077(2) 0.0564(18) -0.0095(17) -0.0011(17) 0.0343(19)
F64 0.104(2) 0.109(2) 0.0822(16) -0.0241(14) -0.0091(14) 0.0639(17)
C65 0.077(2) 0.0541(18) 0.068(2) -0.0196(16) 0.0002(18) 0.0106(17)
F65 0.110(2) 0.0581(12) 0.114(2) -0.0324(13) -0.0030(17) 0.0149(13)
C66 0.0509(18) 0.0546(18) 0.067(2) -0.0126(16) -0.0021(15) 0.0022(14)
F66 0.0607(12) 0.0605(11) 0.1111(18) -0.0288(11) -0.0068(12) -0.0059(10)
C71 0.0479(15) 0.0504(15) 0.0372(14) -0.0083(12) -0.0034(12) -0.0037(12)
C72 0.0466(16) 0.0594(17) 0.0375(13) -0.0050(12) 0.0023(12) -0.0026(13)
F72 0.0636(12) 0.0742(13) 0.0598(11) -0.0140(9) 0.0192(9) -0.0004(10)
C73 0.0562(18) 0.082(2) 0.0385(15) 0.0050(15) -0.0008(13) -0.0168(17)
F73 0.0697(13) 0.1096(17) 0.0557(11) 0.0130(11) 0.0156(10) -0.0213(13)
C74 0.066(2) 0.0561(18) 0.0585(19) 0.0158(15) -0.0065(16) -0.0132(16)
F74 0.0998(18) 0.0749(14) 0.1021(18) 0.0298(13) 0.0009(15) -0.0191(14)
C75 0.0615(19) 0.0509(17) 0.0567(18) -0.0007(14) -0.0087(15) 0.0014(15)
F75 0.0831(14) 0.0512(11) 0.0949(15) 0.0009(10) -0.0014(12) 0.0074(10)
C76 0.0454(15) 0.0514(15) 0.0400(13) -0.0037(11) 0.0004(12) -0.0016(13)
F76 0.0558(10) 0.0553(10) 0.0623(11) 0.0004(8) 0.0104(9) 0.0105(8)
C81 0.0426(15) 0.0484(15) 0.0451(15) -0.0093(12) 0.0029(12) -0.0001(12)
C82 0.0437(15) 0.0596(18) 0.0488(16) -0.0089(13) 0.0050(13) -0.0019(13)
F82 0.0491(10) 0.0993(15) 0.0506(10) -0.0189(10) 0.0107(8) -0.0057(10)
C83 0.0561(17) 0.072(2) 0.0425(15) -0.0085(14) -0.0014(13) -0.0027(16)
F83 0.0742(14) 0.130(2) 0.0456(10) -0.0222(12) -0.0052(9) -0.0053(14)
C84 0.0468(17) 0.074(2) 0.0597(19) -0.0148(16) -0.0097(15) -0.0006(16)
F84 0.0558(12) 0.138(2) 0.0723(14) -0.0241(14) -0.0211(11) 0.0051(13)
C85 0.0393(15) 0.068(2) 0.0592(18) -0.0102(15) 0.0030(14) 0.0031(14)
F85 0.0397(9) 0.126(2) 0.0752(14) -0.0248(13) 0.0049(9) 0.0041(11)
C86 0.0453(15) 0.0529(16) 0.0462(15) -0.0084(12) 0.0027(12) 0.0009(13)
F86 0.0463(9) 0.0859(13) 0.0441(9) -0.0088(9) 0.0066(7) 0.0000(9)

loop_
_atom_type_symbol
_atom_type_description
_atom_type_scat_dispersion_real
_atom_type_scat_dispersion_imag
_atom_type_scat_source
C C 0.0181 0.0091 'International Tables Vol C Tables 4.2.6.8 and 6.1.1.4'
H H 0.0000 0.0000 'International Tables Vol C Tables 4.2.6.8 and 6.1.1.4'
B B 0.0090 0.0039 'International Tables Vol C Tables 4.2.6.8 and 6.1.1.4'
F F 0.0727 0.0534 'International Tables Vol C Tables 4.2.6.8 and 6.1.1.4'
P P 0.2955 0.4335 'International Tables Vol C Tables 4.2.6.8 and 6.1.1.4'

loop_
_geom_angle_atom_site_label_1
_geom_angle_atom_site_label_2
_geom_angle_atom_site_label_3
_geom_angle
C11 P1 C1 111.97(13)
C11 P1 C41 106.78(14)
C1 P1 C41 109.22(13)
C11 P1 C51 106.93(14)
C1 P1 C51 107.85(14)
C41 P1 C51 114.14(15)
C61 B1 C81 112.9(2)
C61 B1 C2 106.1(2)
C81 B1 C2 116.5(2)
C61 B1 C71 112.9(2)
C81 B1 C71 101.9(2)
C2 B1 C71 106.4(2)
C2 C1 P1 118.40(19)
C2 C1 H1A 107.7
P1 C1 H1A 107.7
C2 C1 H1B 107.7
P1 C1 H1B 107.7
H1A C1 H1B 107.1
C1 C2 B1 118.7(2)
C1 C2 H2A 107.6
B1 C2 H2A 107.6
C1 C2 H2B 107.6
B1 C2 H2B 107.6
H2A C2 H2B 107.1
C12 C11 C16 118.3(3)
C12 C11 P1 112.2(2)
C16 C11 P1 129.5(2)
C13 C12 C11 122.6(3)
C13 C12 H12 118.7
C11 C12 H12 118.7
C12 C13 C14 119.3(3)
C12 C13 H13 120.4
C14 C13 H13 120.4
C15 C14 C13 119.2(3)
C15 C14 H14 120.4
C13 C14 H14 120.4
C14 C15 C16 123.1(3)
C14 C15 H15 118.4
C16 C15 H15 118.4
C15 C16 C11 117.5(3)
C15 C16 C21 114.5(3)
C11 C16 C21 127.9(3)
C26 C21 C22 119.7(3)
C26 C21 C16 119.8(2)
C22 C21 C16 119.7(2)
C23 C22 C21 118.7(3)
C23 C22 C31 119.3(3)
C21 C22 C31 121.5(3)
C22 C23 C24 122.7(3)
C22 C23 H23 118.6
C24 C23 H23 118.6
C25 C24 C23 117.2(3)
C25 C24 C34 121.2(3)
C23 C24 C34 121.5(3)
C24 C25 C26 123.0(3)
C24 C25 H25 118.5
C26 C25 H25 118.5
C25 C26 C21 118.6(3)
C25 C26 C37 119.5(3)
C21 C26 C37 121.6(3)
C32 C31 C22 114.9(3)
C32 C31 C33 111.0(3)
C22 C31 C33 108.3(3)
C32 C31 H31 107.5
C22 C31 H31 107.5
C33 C31 H31 107.5
C31 C32 H32A 109.5
C31 C32 H32B 109.5
H32A C32 H32B 109.5
C31 C32 H32C 109.5
H32A C32 H32C 109.5
H32B C32 H32C 109.5
C31 C33 H33A 109.5
C31 C33 H33B 109.5
H33A C33 H33B 109.5
C31 C33 H33C 109.5
H33A C33 H33C 109.5
H33B C33 H33C 109.5
C35 C34 C36 111.0(4)
C35 C34 C24 112.9(3)
C36 C34 C24 110.3(3)
C35 C34 H34 107.5
C36 C34 H34 107.5
C24 C34 H34 107.5
C34 C35 H35A 109.5
C34 C35 H35B 109.5
H35A C35 H35B 109.5
C34 C35 H35C 109.5
H35A C35 H35C 109.5
H35B C35 H35C 109.5
C34 C36 H36A 109.5
C34 C36 H36B 109.5
H36A C36 H36B 109.5
C34 C36 H36C 109.5
H36A C36 H36C 109.5
H36B C36 H36C 109.5
C39 C37 C26 113.7(3)
C39 C37 C38 109.0(3)
C26 C37 C38 110.0(2)
C39 C37 H37 108.0
C26 C37 H37 108.0
C38 C37 H37 108.0
C37 C38 H38A 109.5
C37 C38 H38B 109.5
H38A C38 H38B 109.5
C37 C38 H38C 109.5
H38A C38 H38C 109.5
H38B C38 H38C 109.5
C37 C39 H39A 109.5
C37 C39 H39B 109.5
H39A C39 H39B 109.5
C37 C39 H39C 109.5
H39A C39 H39C 109.5
H39B C39 H39C 109.5
C43 C41 C44 111.2(3)
C43 C41 C42 106.9(3)
C44 C41 C42 106.5(3)
C43 C41 P1 112.6(2)
C44 C41 P1 105.8(2)
C42 C41 P1 113.8(2)
C41 C42 H42A 109.5
C41 C42 H42B 109.5
H42A C42 H42B 109.5
C41 C42 H42C 109.5
H42A C42 H42C 109.5
H42B C42 H42C 109.5
C41 C43 H43A 109.5
C41 C43 H43B 109.5
H43A C43 H43B 109.5
C41 C43 H43C 109.5
H43A C43 H43C 109.5
H43B C43 H43C 109.5
C41 C44 H44A 109.5
C41 C44 H44B 109.5
H44A C44 H44B 109.5
C41 C44 H44C 109.5
H44A C44 H44C 109.5
H44B C44 H44C 109.5
C53 C51 C54 109.4(3)
C53 C51 C52 107.5(3)
C54 C51 C52 108.2(3)
C53 C51 P1 114.8(3)
C54 C51 P1 107.2(2)
C52 C51 P1 109.5(2)
C51 C52 H52A 109.5
C51 C52 H52B 109.5
H52A C52 H52B 109.5
C51 C52 H52C 109.5
H52A C52 H52C 109.5
H52B C52 H52C 109.5
C51 C53 H53A 109.5
C51 C53 H53B 109.5
H53A C53 H53B 109.5
C51 C53 H53C 109.5
H53A C53 H53C 109.5
H53B C53 H53C 109.5
C51 C54 H54A 109.5
C51 C54 H54B 109.5
H54A C54 H54B 109.5
C51 C54 H54C 109.5
H54A C54 H54C 109.5
H54B C54 H54C 109.5
C66 C61 C62 112.0(3)
C66 C61 B1 126.6(3)
C62 C61 B1 121.2(3)
F62 C62 C63 114.9(3)
F62 C62 C61 119.3(3)
C63 C62 C61 125.8(3)
F63 C63 C62 121.2(4)
F63 C63 C64 119.0(3)
C62 C63 C64 119.8(3)
F64 C64 C65 121.6(4)
F64 C64 C63 120.6(4)
C65 C64 C63 117.8(3)
F65 C65 C64 120.2(3)
F65 C65 C66 118.7(4)
C64 C65 C66 121.1(3)
F66 C66 C61 120.3(3)
F66 C66 C65 116.1(3)
C61 C66 C65 123.6(3)
C72 C71 C76 111.8(3)
C72 C71 B1 127.5(3)
C76 C71 B1 120.5(3)
F72 C72 C71 121.0(3)
F72 C72 C73 113.3(3)
C71 C72 C73 125.7(3)
F73 C73 C74 120.2(3)
F73 C73 C72 120.4(3)
C74 C73 C72 119.4(3)
F74 C74 C73 120.7(3)
F74 C74 C75 120.9(4)
C73 C74 C75 118.3(3)
F75 C75 C74 120.1(3)
F75 C75 C76 120.1(3)
C74 C75 C76 119.8(3)
F76 C76 C75 115.3(3)
F76 C76 C71 119.8(3)
C75 C76 C71 124.9(3)
C86 C81 C82 112.5(3)
C86 C81 B1 127.1(3)
C82 C81 B1 119.8(3)
F82 C82 C83 115.2(3)
F82 C82 C81 119.3(3)
C83 C82 C81 125.5(3)
F83 C83 C82 121.2(3)
F83 C83 C84 120.1(3)
C82 C83 C84 118.7(3)
F84 C84 C85 121.0(3)
F84 C84 C83 120.1(3)
C85 C84 C83 118.9(3)
F85 C85 C84 120.1(3)
F85 C85 C86 120.1(3)
C84 C85 C86 119.8(3)
F86 C86 C85 115.1(3)
F86 C86 C81 120.3(3)
C85 C86 C81 124.6(3)

loop_
_geom_bond_atom_site_label_1
_geom_bond_atom_site_label_2
_geom_bond_distance
P1 C11 1.839(3)
P1 C1 1.841(3)
P1 C41 1.877(3)
P1 C51 1.904(3)
B1 C61 1.658(4)
B1 C81 1.659(4)
B1 C2 1.669(4)
B1 C71 1.674(5)
C1 C2 1.552(4)
C1 H1A 0.9800
C1 H1B 0.9800
C2 H2A 0.9800
C2 H2B 0.9800
C11 C12 1.392(4)
C11 C16 1.418(4)
C12 C13 1.378(5)
C12 H12 0.9400
C13 C14 1.378(6)
C13 H13 0.9400
C14 C15 1.374(5)
C14 H14 0.9400
C15 C16 1.394(4)
C15 H15 0.9400
C16 C21 1.505(4)
C21 C26 1.403(4)
C21 C22 1.414(4)
C22 C23 1.383(5)
C22 C31 1.525(4)
C23 C24 1.392(5)
C23 H23 0.9400
C24 C25 1.380(4)
C24 C34 1.525(5)
C25 C26 1.392(4)
C25 H25 0.9400
C26 C37 1.533(4)
C31 C32 1.503(6)
C31 C33 1.530(6)
C31 H31 0.9900
C32 H32A 0.9700
C32 H32B 0.9700
C32 H32C 0.9700
C33 H33A 0.9700
C33 H33B 0.9700
C33 H33C 0.9700
C34 C35 1.509(7)
C34 C36 1.517(6)
C34 H34 0.9900
C35 H35A 0.9700
C35 H35B 0.9700
C35 H35C 0.9700
C36 H36A 0.9700
C36 H36B 0.9700
C36 H36C 0.9700
C37 C39 1.531(4)
C37 C38 1.541(5)
C37 H37 0.9900
C38 H38A 0.9700
C38 H38B 0.9700
C38 H38C 0.9700
C39 H39A 0.9700
C39 H39B 0.9700
C39 H39C 0.9700
C41 C43 1.530(4)
C41 C44 1.539(5)
C41 C42 1.555(4)
C42 H42A 0.9700
C42 H42B 0.9700
C42 H42C 0.9700
C43 H43A 0.9700
C43 H43B 0.9700
C43 H43C 0.9700
C44 H44A 0.9700
C44 H44B 0.9700
C44 H44C 0.9700
C51 C53 1.529(5)
C51 C54 1.529(5)
C51 C52 1.535(5)
C52 H52A 0.9700
C52 H52B 0.9700
C52 H52C 0.9700
C53 H53A 0.9700
C53 H53B 0.9700
C53 H53C 0.9700
C54 H54A 0.9700
C54 H54B 0.9700
C54 H54C 0.9700
C61 C66 1.391(5)
C61 C62 1.396(4)
C62 F62 1.365(4)
C62 C63 1.365(5)
C63 F63 1.347(4)
C63 C64 1.381(6)
C64 F64 1.331(4)
C64 C65 1.355(6)
C65 F65 1.352(4)
C65 C66 1.398(5)
C66 F66 1.342(4)
C71 C72 1.381(4)
C71 C76 1.401(4)
C72 F72 1.363(4)
C72 C73 1.387(5)
C73 F73 1.335(4)
C73 C74 1.372(6)
C74 F74 1.330(4)
C74 C75 1.378(5)
C75 F75 1.345(4)
C75 C76 1.381(5)
C76 F76 1.358(4)
C81 C86 1.386(4)
C81 C82 1.393(4)
C82 F82 1.361(4)
C82 C83 1.379(5)
C83 F83 1.336(4)
C83 C84 1.384(5)
C84 F84 1.344(4)
C84 C85 1.371(5)
C85 F85 1.337(4)
C85 C86 1.386(5)
C86 F86 1.357(4)

loop_
_geom_torsion_atom_site_label_1
_geom_torsion_atom_site_label_2
_geom_torsion_atom_site_label_3
_geom_torsion_atom_site_label_4
_geom_torsion
C11 P1 C1 C2 -160.6(2)
C41 P1 C1 C2 -42.6(3)
C51 P1 C1 C2 82.0(2)
P1 C1 C2 B1 -168.6(2)
C61 B1 C2 C1 54.3(3)
C81 B1 C2 C1 -72.3(3)
C71 B1 C2 C1 174.9(2)
C1 P1 C11 C12 -172.5(2)
C41 P1 C11 C12 68.0(3)
C51 P1 C11 C12 -54.6(3)
C1 P1 C11 C16 7.9(3)
C41 P1 C11 C16 -111.6(3)
C51 P1 C11 C16 125.9(3)
C16 C11 C12 C13 1.0(5)
P1 C11 C12 C13 -178.6(3)
C11 C12 C13 C14 -1.7(6)
C12 C13 C14 C15 1.1(6)
C13 C14 C15 C16 0.3(6)
C14 C15 C16 C11 -0.9(5)
C14 C15 C16 C21 179.8(3)
C12 C11 C16 C15 0.3(4)
P1 C11 C16 C15 179.8(2)
C12 C11 C16 C21 179.4(3)
P1 C11 C16 C21 -1.0(5)
C15 C16 C21 C26 -80.0(3)
C11 C16 C21 C26 100.8(3)
C15 C16 C21 C22 89.8(3)
C11 C16 C21 C22 -89.4(4)
C26 C21 C22 C23 -3.6(4)
C16 C21 C22 C23 -173.5(3)
C26 C21 C22 C31 168.3(3)
C16 C21 C22 C31 -1.6(4)
C21 C22 C23 C24 1.9(5)
C31 C22 C23 C24 -170.2(3)
C22 C23 C24 C25 0.2(5)
C22 C23 C24 C34 175.3(3)
C23 C24 C25 C26 -0.6(5)
C34 C24 C25 C26 -175.7(3)
C24 C25 C26 C21 -1.1(4)
C24 C25 C26 C37 172.5(3)
C22 C21 C26 C25 3.2(4)
C16 C21 C26 C25 173.1(3)
C22 C21 C26 C37 -170.2(3)
C16 C21 C26 C37 -0.4(4)
C23 C22 C31 C32 -48.7(5)
C21 C22 C31 C32 139.5(3)
C23 C22 C31 C33 76.0(4)
C21 C22 C31 C33 -95.8(4)
C25 C24 C34 C35 -131.6(4)
C23 C24 C34 C35 53.5(5)
C25 C24 C34 C36 103.6(4)
C23 C24 C34 C36 -71.3(5)
C25 C26 C37 C39 50.3(4)
C21 C26 C37 C39 -136.2(3)
C25 C26 C37 C38 -72.3(4)
C21 C26 C37 C38 101.2(3)
C11 P1 C41 C43 -168.7(2)
C1 P1 C41 C43 70.1(3)
C51 P1 C41 C43 -50.7(3)
C11 P1 C41 C44 69.7(2)
C1 P1 C41 C44 -51.6(2)
C51 P1 C41 C44 -172.4(2)
C11 P1 C41 C42 -46.8(3)
C1 P1 C41 C42 -168.1(2)
C51 P1 C41 C42 71.1(3)
C11 P1 C51 C53 80.1(3)
C1 P1 C51 C53 -159.4(3)
C41 P1 C51 C53 -37.8(3)
C11 P1 C51 C54 -41.8(3)
C1 P1 C51 C54 78.8(3)
C41 P1 C51 C54 -159.6(2)
C11 P1 C51 C52 -158.9(3)
C1 P1 C51 C52 -38.3(3)
C41 P1 C51 C52 83.3(3)
C81 B1 C61 C66 18.0(4)
C2 B1 C61 C66 -110.8(4)
C71 B1 C61 C66 132.9(3)
C81 B1 C61 C62 -167.6(3)
C2 B1 C61 C62 63.6(4)
C71 B1 C61 C62 -52.7(4)
C66 C61 C62 F62 179.8(3)
B1 C61 C62 F62 4.6(5)
C66 C61 C62 C63 -0.8(5)
B1 C61 C62 C63 -176.0(3)
F62 C62 C63 F63 0.2(5)
C61 C62 C63 F63 -179.2(3)
F62 C62 C63 C64 179.7(3)
C61 C62 C63 C64 0.3(6)
F63 C63 C64 F64 -1.8(6)
C62 C63 C64 F64 178.8(4)
F63 C63 C64 C65 179.0(4)
C62 C63 C64 C65 -0.4(6)
F64 C64 C65 F65 0.4(6)
C63 C64 C65 F65 179.6(4)
F64 C64 C65 C66 -178.0(4)
C63 C64 C65 C66 1.2(6)
C62 C61 C66 F66 -178.6(3)
B1 C61 C66 F66 -3.7(5)
C62 C61 C66 C65 1.6(5)
B1 C61 C66 C65 176.5(3)
F65 C65 C66 F66 -0.1(6)
C64 C65 C66 F66 178.3(4)
F65 C65 C66 C61 179.7(3)
C64 C65 C66 C61 -1.9(6)
C61 B1 C71 C72 -13.2(4)
C81 B1 C71 C72 108.2(3)
C2 B1 C71 C72 -129.3(3)
C61 B1 C71 C76 172.9(3)
C81 B1 C71 C76 -65.7(3)
C2 B1 C71 C76 56.8(3)
C76 C71 C72 F72 177.5(3)
B1 C71 C72 F72 3.2(4)
C76 C71 C72 C73 -1.4(4)
B1 C71 C72 C73 -175.7(3)
F72 C72 C73 F73 1.7(4)
C71 C72 C73 F73 -179.3(3)
F72 C72 C73 C74 -179.4(3)
C71 C72 C73 C74 -0.5(5)
F73 C73 C74 F74 -1.9(5)
C72 C73 C74 F74 179.3(3)
F73 C73 C74 C75 -179.1(3)
C72 C73 C74 C75 2.0(5)
F74 C74 C75 F75 0.3(5)
C73 C74 C75 F75 177.5(3)
F74 C74 C75 C76 -178.8(3)
C73 C74 C75 C76 -1.6(5)
F75 C75 C76 F76 -0.6(4)
C74 C75 C76 F76 178.5(3)
F75 C75 C76 C71 -179.6(3)
C74 C75 C76 C71 -0.5(5)
C72 C71 C76 F76 -177.0(2)
B1 C71 C76 F76 -2.3(4)
C72 C71 C76 C75 1.9(4)
B1 C71 C76 C75 176.6(3)
C61 B1 C81 C86 -131.1(3)
C2 B1 C81 C86 -7.9(4)
C71 B1 C81 C86 107.5(3)
C61 B1 C81 C82 58.7(4)
C2 B1 C81 C82 -178.0(3)
C71 B1 C81 C82 -62.7(3)
C86 C81 C82 F82 -179.7(3)
B1 C81 C82 F82 -8.2(5)
C86 C81 C82 C83 -1.0(5)
B1 C81 C82 C83 170.5(3)
F82 C82 C83 F83 -1.8(5)
C81 C82 C83 F83 179.5(3)
F82 C82 C83 C84 -179.7(3)
C81 C82 C83 C84 1.5(5)
F83 C83 C84 F84 2.4(6)
C82 C83 C84 F84 -179.7(4)
F83 C83 C84 C85 -178.9(4)
C82 C83 C84 C85 -0.9(5)
F84 C84 C85 F85 -0.5(6)
C83 C84 C85 F85 -179.3(3)
F84 C84 C85 C86 178.6(3)
C83 C84 C85 C86 -0.1(6)
F85 C85 C86 F86 1.6(5)
C84 C85 C86 F86 -177.6(3)
F85 C85 C86 C81 179.9(3)
C84 C85 C86 C81 0.7(5)
C82 C81 C86 F86 178.0(3)
B1 C81 C86 F86 7.3(5)
C82 C81 C86 C85 -0.2(5)
B1 C81 C86 C85 -170.9(3)
